data_4131076
loop_
_publ_author_name
'Taylor, Mercedes K.'
'Run\<cevski, Tom\<ce'
'Oktawiec, Julia'
'Gonzalez, Miguel I.'
'Siegelman, Rebecca L.'
'Mason, Jarad A.'
'Ye, Jinxing'
'Brown, Craig M.'
'Long, Jeffrey R.'

_publ_section_title
;
 Tuning the Adsorption-Induced Phase Change in the Flexible Metal-Organic
 Framework Co(bdp).
;
_journal_issue 45
_journal_name_full 'Journal of the American Chemical Society'
_journal_page_first 15019
_journal_page_last 15026
_journal_paper_doi 10.1021/jacs.6b09155
_journal_volume 138
_journal_year 2016
_chemical_formula_moiety 'C12 H6 Co1 F2 N4'
_chemical_formula_sum 'C12 H6 Co F2 N4'
_chemical_formula_weight 303.138
_chemical_name_common Co(d4-bdp)
_space_group_IT_number 14
_space_group_name_Hall '-P 2ybc'
_space_group_name_H-M_alt 'P 1 21/c 1'
_symmetry_cell_setting monoclinic
_symmetry_Int_Tables_number 14
_symmetry_space_group_name_H-M 'P 1 21/c 1'
_cell_angle_alpha 90
_cell_angle_beta 111.936(17)
_cell_angle_gamma 90
_cell_formula_units_Z 4
_cell_length_a 7.0279(18)
_cell_length_b 24.5205(64)
_cell_length_c 7.3196(19)
_cell_measurement_temperature 298
_cell_volume 1170.0(5)
_computing_cell_refinement 'TOPAS, Bruker AXS 2005, Karlsruhe, Germany'
_computing_publication_material 'TOPAS, Bruker AXS 2005, Karlsruhe, Germany'
_computing_structure_refinement 'TOPAS, Bruker AXS 2005, Karlsruhe, Germany'
_computing_structure_solution 'TOPAS, Bruker AXS 2005, Karlsruhe, Germany'
_diffrn_ambient_temperature 298
_diffrn_detector_type 'Perkin Elmer a-Si Flat Panel'
_diffrn_measurement_device_type custom
_diffrn_radiation_monochromator 'DCM Si(111)'
_diffrn_radiation_probe x-ray
_diffrn_radiation_type synchrotron
_diffrn_radiation_wavelength 0.727680
_exptl_crystal_colour purple
_pd_char_colour purple
_pd_instr_location ' Advanced Photon Source, Argonne National Laboratory'
_pd_meas_2theta_range_inc 0.01
_pd_meas_2theta_range_max 26.69
_pd_meas_2theta_range_min 1.70
_pd_meas_number_of_points 2499
_pd_proc_2theta_range_inc 0.01
_pd_proc_2theta_range_max 26.69
_pd_proc_2theta_range_min 1.7
_pd_proc_ls_background_function 'Chebychev polynomial'
_pd_proc_ls_pref_orient_corr none
_pd_proc_ls_profile_function 'fundamental parameters approach'
_pd_proc_ls_prof_R_factor 0.066
_pd_proc_ls_prof_wR_expected 0.011
_pd_proc_ls_prof_wR_factor 0.088
_pd_spec_mounting
;
packed powder in quartz glass capillary
;
_pd_spec_mount_mode transmission
_pd_spec_shape cylinder
_pd_spec_size_axial 10
_pd_spec_size_equat 0.5
_refine_ls_extinction_method none
_refine_ls_goodness_of_fit_all 8.07
_refine_ls_hydrogen_treatment constr
_refine_ls_matrix_type fullcycle
_refine_ls_number_parameters 46
_refine_ls_number_restraints 0
_refine_ls_R_I_factor 0.035
_refine_ls_shift/su_max .01
_refine_ls_structure_factor_coef Inet
_refine_ls_weighting_scheme sigma
_cod_data_source_file ja6b09155_si_008.cif
_cod_data_source_block collapsedCo(p-F2-bdp)
_cod_depositor_comments
;
The following automatic conversions were performed:

data item '_geom_angle_publ_flag' value 'N' was changed to 'n' in
accordance with the
/home/saulius/struct/COD-crude-data/automatic-downloads/DataCite-retrospective/ACS/depositions/lib/dictionaries/cif_core.dic
dictionary named 'cif_core.dic' version 2.4.2 last updated on
2011-04-26 (41 times).

data item '_geom_bond_publ_flag' value 'N' was changed to 'n' in
accordance with the
/home/saulius/struct/COD-crude-data/automatic-downloads/DataCite-retrospective/ACS/depositions/lib/dictionaries/cif_core.dic
dictionary named 'cif_core.dic' version 2.4.2 last updated on
2011-04-26 (27 times).

Automatic conversion script
Id: cif_fix_values 6909 2019-04-08 15:41:33Z antanas 
;
_cod_original_cell_volume 1170.1(5)
_cod_original_sg_symbol_H-M 'P 21/c'
_cod_original_formula_sum 'C12 H6 Co1 F2 N4'
_cod_database_code 4131076

loop_
_symmetry_equiv_pos_site_id
_symmetry_equiv_pos_as_xyz
1 -x,-y,-z
2 -x,1/2+y,1/2-z
3 x,1/2-y,1/2+z
4 x,y,z

loop_
_atom_site_label
_atom_site_type_symbol
_atom_site_symmetry_multiplicity
_atom_site_fract_x
_atom_site_fract_y
_atom_site_fract_z
_atom_site_occupancy
_atom_site_B_iso_or_equiv
Co1 Co 4 0.773(1) 0.5094(3) 0.5110(12) 1 0.017(4)
C1 C 4 0.7682(12) 0.3113(4) 0.1923(10) 1 0.087(7)
C2 C 4 0.5744(12) 0.2917(4) 0.1769(10) 1 0.087(7)
C3 C 4 0.5403(12) 0.2351(4) 0.1797(10) 1 0.087(7)
C4 C 4 0.7001(12) 0.1981(4) 0.1977(10) 1 0.087(7)
C5 C 4 0.8940(12) 0.2178(4) 0.2130(10) 1 0.087(7)
C6 C 4 0.9280(12) 0.2744(4) 0.2103(10) 1 0.087(7)
C7 C 4 0.8142(12) 0.3723(4) 0.2265(10) 1 0.087(7)
C8 C 4 0.6730(12) 0.4127(4) 0.1963(10) 1 0.087(7)
C9 C 4 1.0033(12) 0.3956(4) 0.2926(10) 1 0.087(7)
C10 C 4 0.6506(12) 0.1374(4) 0.1630(10) 1 0.087(7)
C11 C 4 0.4834(12) 0.1118(4) 0.1736(10) 1 0.087(7)
C12 C 4 0.7660(12) 0.0994(4) 0.1163(10) 1 0.087(7)
H1 H 4 0.38802 0.221801 0.167517 1 0.087(7)
H2 H 4 1.07674 0.289969 0.221155 1 0.087(7)
H3 H 4 0.51185 0.408151 0.161141 1 0.087(7)
H4 H 4 1.14774 0.374787 0.306905 1 0.087(7)
H5 H 4 0.35615 0.132759 0.207294 1 0.087(7)
H6 H 4 0.90692 0.10758 0.100958 1 0.087(7)
F1 F 4 1.0436(12) 0.1833(4) 0.2298(10) 1 0.087(7)
F2 F 4 0.4213(12) 0.3270(4) 0.1597(10) 1 0.087(7)
N1 N 4 0.7753(12) 0.4602(4) 0.2611(10) 1 0.087(7)
N2 N 4 0.9788(12) 0.4505(4) 0.2992(10) 1 0.087(7)
N3 N 4 0.4853(12) 0.0592(4) 0.1153(10) 1 0.087(7)
N4 N 4 0.6724(12) 0.0502(4) 0.1021(10) 1 0.087(7)

loop_
_atom_type_symbol
_atom_type_description
_atom_type_scat_source
C C 'International Tables Vol C Tables 4.2.6.8 and 6.1.1.4'
H H 'International Tables Vol C Tables 4.2.6.8 and 6.1.1.4'
Co Co 'International Tables Vol C Tables 4.2.6.8 and 6.1.1.4'
F F 'International Tables Vol C Tables 4.2.6.8 and 6.1.1.4'
N N 'International Tables Vol C Tables 4.2.6.8 and 6.1.1.4'

loop_
_geom_angle_atom_site_label_1
_geom_angle_atom_site_label_2
_geom_angle_atom_site_label_3
_geom_angle
_geom_angle_publ_flag
Co1 N1 N2 104.9(6) n
Co1 N1 C8 126.5(6) n
N1 N2 C9 107.5(8) n
N1 C8 H3 123.16 n
N1 C8 C7 108.0(8) n
N2 C9 H4 125.31 n
N2 C9 C7 108.0(8) n
N2 N1 C8 107.3(9) n
C9 C7 C8 108.0(9) n
C9 C7 C1 126.0(8) n
H4 C9 C7 125.46 n
C7 C8 H3 127.38 n
C7 C1 C6 120.0(8) n
C7 C1 C2 119.0(8) n
C1 C6 H2 119.49 n
C1 C6 C5 120.0(8) n
C1 C2 F2 120.1(9) n
C1 C2 C3 120.0(8) n
H2 C6 C5 120.51 n
F2 C2 C3 119.9(8) n
C6 C5 F1 120.0(9) n
C6 C5 C4 120.0(8) n
C6 C1 C2 120.1(9) n
C2 C3 C4 120.0(8) n
C2 C3 H1 117.33 n
C3 C4 C5 119.9(8) n
C3 C4 C10 119.1(8) n
H1 C3 C4 122.67 n
C5 C4 C10 120.0(8) n
F1 C5 C4 120.0(9) n
C4 C10 C12 126.1(8) n
C4 C10 C11 126.0(8) n
C10 C12 H6 124.65 n
C10 C12 N4 108.1(8) n
C10 C11 H5 124.85 n
C10 C11 N3 108.1(8) n
H6 C12 N4 127.29 n
C12 N4 N3 107.5(9) n
C12 C10 C11 107.9(9) n
C11 N3 N4 107.3(8) n
H5 C11 N3 126.76 n

loop_
_geom_bond_atom_site_label_1
_geom_bond_atom_site_label_2
_geom_bond_distance
_geom_bond_site_symmetry_2
_geom_bond_publ_flag
C1 C2 1.409(13) 1.555 n
C1 C6 1.410(13) 1.555 n
C1 C7 1.531(14) 1.555 n
C2 C3 1.410(14) 1.555 n
C2 F2 1.350(13) 1.555 n
C3 C4 1.411(13) 1.555 n
C3 H1 1.0901 1.555 n
C4 C5 1.410(13) 1.555 n
C4 C10 1.528(14) 1.555 n
C5 C6 1.410(14) 1.555 n
C5 F1 1.319(13) 1.555 n
C6 H2 1.087 1.555 n
N1 N2 1.372(12) 1.555 n
N1 C8 1.358(13) 1.555 n
N1 Co1 2.196(11) 1.555 n
N2 C9 1.360(14) 1.555 n
C7 C8 1.361(13) 1.555 n
C7 C9 1.359(13) 1.555 n
C8 H3 1.0692 1.555 n
C9 H4 1.106 1.555 n
C10 C11 1.360(13) 1.555 n
C10 C12 1.360(13) 1.555 n
C11 N3 1.360(14) 1.555 n
C11 H5 1.1352 1.555 n
C12 N4 1.359(14) 1.555 n
C12 H6 1.0563 1.555 n
N3 N4 1.372(13) 1.555 n
